data_1502299
loop_
_publ_author_name
'Williams, David E.'
'Dalisay, Doralyn S.'
'Patrick, Brian O.'
'Matainaho, Teatulohi'
'Andrusiak, Kerry'
'Deshpande, Raamesh'
'Myers, Chad L.'
'Piotrowski, Jeff S.'
'Boone, Charles'
'Yoshida, Minoru'
'Andersen, Raymond J.'

_publ_section_title
;
 Padanamides A and B, highly modified linear tetrapeptides produced in
 culture by a Streptomyces sp. isolated from a marine sediment.
;
_journal_issue 15
_journal_name_full 'Organic letters'
_journal_page_first 3936
_journal_page_last 3939
_journal_paper_doi 10.1021/ol2014494
_journal_volume 13
_journal_year 2011
_chemical_absolute_configuration ad
_chemical_formula_sum 'C19 H23 N3 O8'
_chemical_formula_weight 421.40
_chemical_name_systematic
; 
 ? 
;
_space_group_IT_number 19
_symmetry_cell_setting orthorhombic
_symmetry_space_group_name_Hall 'P 2ac 2ab'
_symmetry_space_group_name_H-M 'P 21 21 21'
_atom_sites_solution_hydrogens geom
_atom_sites_solution_primary direct
_atom_sites_solution_secondary difmap
_audit_creation_method SHELXL-97
_cell_angle_alpha 90.00
_cell_angle_beta 90.00
_cell_angle_gamma 90.00
_cell_formula_units_Z 4
_cell_length_a 7.9106(2)
_cell_length_b 11.5982(3)
_cell_length_c 22.2085(6)
_cell_measurement_reflns_used 9974
_cell_measurement_temperature 90.0(1)
_cell_measurement_theta_max 65.4
_cell_measurement_theta_min 3.98
_cell_volume 2037.60(9)
_computing_structure_refinement 'SHELXL-97 (Sheldrick, 2008)'
_computing_structure_solution 'SHELXS-97 (Sheldrick, 2008)'
_diffrn_ambient_temperature 90.0(1)
_diffrn_measured_fraction_theta_full 0.988
_diffrn_measured_fraction_theta_max 0.988
_diffrn_measurement_device_type 'Bruker APEX DUO'
_diffrn_measurement_method 'area detector'
_diffrn_radiation_monochromator graphite
_diffrn_radiation_source 'fine-focus sealed tube'
_diffrn_radiation_type CuK\a
_diffrn_radiation_wavelength 1.54178
_diffrn_reflns_av_R_equivalents 0.0295
_diffrn_reflns_av_sigmaI/netI 0.0110
_diffrn_reflns_limit_h_max 9
_diffrn_reflns_limit_h_min -7
_diffrn_reflns_limit_k_max 13
_diffrn_reflns_limit_k_min -13
_diffrn_reflns_limit_l_max 26
_diffrn_reflns_limit_l_min -25
_diffrn_reflns_number 41130
_diffrn_reflns_theta_full 65.90
_diffrn_reflns_theta_max 65.90
_diffrn_reflns_theta_min 3.98
_exptl_absorpt_coefficient_mu 0.918
_exptl_absorpt_correction_T_max 0.879
_exptl_absorpt_correction_T_min 0.627
_exptl_absorpt_correction_type multi-scan
_exptl_crystal_colour yellow
_exptl_crystal_density_diffrn 1.374
_exptl_crystal_density_method 'not measured'
_exptl_crystal_description prism
_exptl_crystal_F_000 888
_exptl_crystal_size_max 0.49
_exptl_crystal_size_mid 0.38
_exptl_crystal_size_min 0.14
_refine_diff_density_max 0.241
_refine_diff_density_min -0.193
_refine_diff_density_rms 0.043
_refine_ls_abs_structure_details 'Flack H D (1983), Acta Cryst. A39, 876-881'
_refine_ls_abs_structure_Flack -0.05(3)
_refine_ls_extinction_method none
_refine_ls_goodness_of_fit_ref 1.087
_refine_ls_hydrogen_treatment mixed
_refine_ls_matrix_type full
_refine_ls_number_parameters 299
_refine_ls_number_reflns 3491
_refine_ls_number_restraints 372
_refine_ls_restrained_S_all 1.029
_refine_ls_R_factor_all 0.0262
_refine_ls_R_factor_gt 0.0260
_refine_ls_shift/su_max 0.001
_refine_ls_shift/su_mean 0.000
_refine_ls_structure_factor_coef Fsqd
_refine_ls_weighting_details 'calc w=1/[\s^2^(Fo^2^)+(0.0380P)^2^+0.3536P] where P=(Fo^2^+2Fc^2^)/3'
_refine_ls_weighting_scheme calc
_refine_ls_wR_factor_gt 0.0662
_refine_ls_wR_factor_ref 0.0664
_reflns_number_gt 3467
_reflns_number_total 3491
_reflns_threshold_expression >2sigma(I)
_cod_data_source_file ol2014494_si_002.cif
_cod_data_source_block ra051
_cod_original_sg_symbol_H-M 'P 212121'
_cod_database_code 1502299

loop_
_symmetry_equiv_pos_as_xyz
'x, y, z'
'x+1/2, -y+1/2, -z'
'-x, y+1/2, -z+1/2'
'-x+1/2, -y, z+1/2'

loop_
_atom_site_label
_atom_site_type_symbol
_atom_site_fract_x
_atom_site_fract_y
_atom_site_fract_z
_atom_site_U_iso_or_equiv
_atom_site_adp_type
_atom_site_occupancy
_atom_site_symmetry_multiplicity
_atom_site_calc_flag
_atom_site_refinement_flags
C1 C 0.16868(15) -0.05282(10) 0.02128(5) 0.0218(2) Uani 1 1 d U
C2 C 0.07809(15) 0.05777(10) 0.00567(5) 0.0224(3) Uani 1 1 d U
H2 H 0.1571 0.1232 0.0138 0.027 Uiso 1 1 calc R
C3 C -0.07893(14) 0.07420(10) 0.04556(5) 0.0201(2) Uani 1 1 d U
H3 H -0.1561 0.0066 0.0404 0.024 Uiso 1 1 calc R
C4 C -0.02824(15) 0.08457(10) 0.11219(6) 0.0230(3) Uani 1 1 d U
H4 H 0.0654 0.0287 0.1203 0.028 Uiso 1 1 calc R
C5 C -0.17494(17) 0.05749(11) 0.15538(6) 0.0284(3) Uani 1 1 d U
H5A H -0.1441 0.0820 0.1966 0.034 Uiso 1 1 calc R
H5B H -0.2764 0.1014 0.1430 0.034 Uiso 1 1 calc R
C6 C -0.21504(16) -0.06969(11) 0.15536(5) 0.0245(3) Uani 1 1 d U
C7 C -0.36103(17) -0.11318(12) 0.12903(6) 0.0310(3) Uani 1 1 d U
H7 H -0.4420 -0.0617 0.1124 0.037 Uiso 1 1 calc R
C8 C -0.38966(19) -0.23137(14) 0.12680(6) 0.0376(3) Uani 1 1 d U
H8 H -0.4899 -0.2603 0.1087 0.045 Uiso 1 1 calc R
C9 C -0.2724(2) -0.30667(12) 0.15083(6) 0.0375(3) Uani 1 1 d U
H9 H -0.2916 -0.3875 0.1490 0.045 Uiso 1 1 calc R
C10 C -0.12733(18) -0.26450(12) 0.17748(6) 0.0316(3) Uani 1 1 d U
H10 H -0.0468 -0.3163 0.1941 0.038 Uiso 1 1 calc R
C11 C -0.09931(16) -0.14734(12) 0.17998(5) 0.0269(3) Uani 1 1 d U
H11 H 0.0003 -0.1190 0.1987 0.032 Uiso 1 1 calc R
C12 C 0.03594(19) 0.05891(12) -0.06145(6) 0.0334(3) Uani 1 1 d U
H12A H 0.1397 0.0479 -0.0848 0.050 Uiso 1 1 calc R
H12B H -0.0153 0.1331 -0.0721 0.050 Uiso 1 1 calc R
H12C H -0.0436 -0.0035 -0.0705 0.050 Uiso 1 1 calc R
C13 C 0.13937(17) -0.25324(11) 0.03844(7) 0.0316(3) Uani 1 1 d U
H13A H 0.2318 -0.2708 0.0106 0.047 Uiso 1 1 calc R
H13B H 0.0532 -0.3137 0.0359 0.047 Uiso 1 1 calc R
H13C H 0.1835 -0.2496 0.0796 0.047 Uiso 1 1 calc R
C14 C 0.17324(16) 0.23023(10) 0.15373(5) 0.0219(2) Uani 1 1 d U
C15 C 0.28105(15) 0.14608(10) 0.17943(5) 0.0233(2) Uani 1 1 d U
H15 H 0.2520 0.0670 0.1755 0.028 Uiso 1 1 calc R
C16 C 0.42515(16) 0.17469(11) 0.20966(5) 0.0252(3) Uani 1 1 d U
H16 H 0.4945 0.1160 0.2264 0.030 Uiso 1 1 calc R
C17 C 0.47044(16) 0.29038(11) 0.21585(5) 0.0239(3) Uani 1 1 d U
C18 C 0.36945(16) 0.37615(10) 0.19351(5) 0.0249(3) Uani 1 1 d U
H18 H 0.3997 0.4548 0.1989 0.030 Uiso 1 1 calc R
C19 C 0.22262(16) 0.34714(10) 0.16304(5) 0.0244(3) Uani 1 1 d U
N1 N 0.03578(14) 0.20050(9) 0.12196(5) 0.0276(2) Uani 1 1 d U
N2 N 0.62584(14) 0.31965(10) 0.24670(5) 0.0304(3) Uani 1 1 d U
N3 N 0.12427(15) 0.44326(9) 0.14008(5) 0.0350(3) Uani 1 1 d U
O1 O 0.31888(10) -0.06044(7) 0.03100(4) 0.0297(2) Uani 1 1 d U
O2 O 0.06468(11) -0.14284(7) 0.02254(4) 0.0271(2) Uani 1 1 d U
O3 O -0.16458(11) 0.17641(7) 0.02739(4) 0.02461(19) Uani 1 1 d U
O4 O 0.70891(13) 0.24167(9) 0.26955(5) 0.0393(3) Uani 1 1 d U
O5 O 0.66858(13) 0.42200(9) 0.24846(5) 0.0433(3) Uani 1 1 d U
O6 O 0.18132(15) 0.54078(8) 0.14534(6) 0.0497(3) Uani 1 1 d U
O7 O -0.01205(15) 0.42443(9) 0.11542(6) 0.0549(3) Uani 1 1 d U
O8 O 0.0055(2) 0.35374(15) -0.0335(2) 0.0318(8) Uani 0.874(15) 1 d PU
O8B O 0.0270(14) 0.3690(12) 0.0013(19) 0.044(7) Uani 0.126(15) 1 d PU
H1 H -0.024(2) 0.2572(17) 0.1098(8) 0.047(5) Uiso 1 1 d .
H3A H -0.268(3) 0.1642(16) 0.0294(8) 0.049(5) Uiso 1 1 d .
H8A H -0.042(3) 0.418(2) -0.0272(10) 0.059(6) Uiso 1 1 d .
H8B H -0.051(3) 0.306(2) -0.0160(10) 0.064(6) Uiso 1 1 d .

loop_
_atom_site_aniso_label
_atom_site_aniso_U_11
_atom_site_aniso_U_22
_atom_site_aniso_U_33
_atom_site_aniso_U_23
_atom_site_aniso_U_13
_atom_site_aniso_U_12
C1 0.0209(6) 0.0216(6) 0.0228(6) -0.0007(5) 0.0006(5) -0.0011(5)
C2 0.0184(5) 0.0189(6) 0.0298(6) 0.0020(5) 0.0002(5) -0.0005(5)
C3 0.0159(5) 0.0169(5) 0.0274(6) 0.0036(4) -0.0032(5) -0.0005(4)
C4 0.0226(6) 0.0182(6) 0.0282(6) -0.0007(5) -0.0030(5) 0.0016(5)
C5 0.0301(6) 0.0285(6) 0.0267(6) -0.0003(5) 0.0015(5) 0.0049(6)
C6 0.0244(6) 0.0304(6) 0.0185(5) 0.0024(5) 0.0035(4) 0.0023(5)
C7 0.0263(6) 0.0426(8) 0.0241(6) 0.0066(5) -0.0024(5) 0.0003(6)
C8 0.0370(8) 0.0490(8) 0.0266(6) 0.0004(6) -0.0030(6) -0.0138(7)
C9 0.0505(9) 0.0302(7) 0.0319(7) -0.0003(6) 0.0053(6) -0.0074(7)
C10 0.0349(7) 0.0300(7) 0.0299(6) 0.0067(5) 0.0055(6) 0.0047(6)
C11 0.0227(6) 0.0349(7) 0.0230(6) 0.0033(5) 0.0003(5) 0.0018(5)
C12 0.0387(7) 0.0332(7) 0.0283(6) 0.0049(6) 0.0029(6) 0.0076(6)
C13 0.0279(7) 0.0185(6) 0.0484(8) 0.0028(5) -0.0013(6) 0.0024(5)
C14 0.0229(6) 0.0222(6) 0.0205(5) -0.0021(4) 0.0006(5) 0.0004(5)
C15 0.0260(6) 0.0192(6) 0.0246(6) -0.0005(5) -0.0022(5) -0.0008(5)
C16 0.0257(6) 0.0243(6) 0.0257(6) -0.0005(5) -0.0029(5) 0.0011(5)
C17 0.0219(6) 0.0257(6) 0.0239(6) -0.0046(5) -0.0005(5) -0.0012(5)
C18 0.0280(6) 0.0211(6) 0.0256(6) -0.0052(5) 0.0022(5) -0.0016(5)
C19 0.0278(6) 0.0195(6) 0.0259(6) -0.0029(5) -0.0009(5) 0.0039(5)
N1 0.0289(6) 0.0187(5) 0.0353(6) -0.0020(4) -0.0111(5) 0.0038(5)
N2 0.0257(5) 0.0282(6) 0.0375(6) -0.0095(5) -0.0040(5) 0.0006(5)
N3 0.0388(6) 0.0207(6) 0.0455(7) -0.0063(5) -0.0107(5) 0.0061(5)
O1 0.0181(4) 0.0249(4) 0.0461(5) 0.0028(4) -0.0044(4) 0.0003(4)
O2 0.0209(4) 0.0191(4) 0.0413(5) 0.0021(4) -0.0034(4) -0.0006(4)
O3 0.0152(4) 0.0220(4) 0.0367(5) 0.0065(4) -0.0024(4) 0.0011(3)
O4 0.0312(5) 0.0335(5) 0.0530(6) -0.0079(5) -0.0159(5) 0.0059(4)
O5 0.0364(5) 0.0274(5) 0.0660(7) -0.0120(5) -0.0137(5) -0.0045(5)
O6 0.0493(6) 0.0186(5) 0.0811(8) -0.0029(5) -0.0171(6) 0.0028(5)
O7 0.0505(7) 0.0262(5) 0.0880(9) -0.0045(5) -0.0398(6) 0.0064(5)
O8 0.0175(7) 0.0233(7) 0.055(2) 0.0103(8) 0.0078(8) 0.0021(5)
O8B 0.025(5) 0.031(5) 0.077(19) 0.014(7) -0.002(6) 0.004(4)

loop_
_atom_type_symbol
_atom_type_description
_atom_type_scat_dispersion_real
_atom_type_scat_dispersion_imag
_atom_type_scat_source
C C 0.0181 0.0091 'International Tables Vol C Tables 4.2.6.8 and 6.1.1.4'
H H 0.0000 0.0000 'International Tables Vol C Tables 4.2.6.8 and 6.1.1.4'
N N 0.0311 0.0180 'International Tables Vol C Tables 4.2.6.8 and 6.1.1.4'
O O 0.0492 0.0322 'International Tables Vol C Tables 4.2.6.8 and 6.1.1.4'

loop_
_geom_angle_atom_site_label_1
_geom_angle_atom_site_label_2
_geom_angle_atom_site_label_3
_geom_angle
O1 C1 O2 123.10(11)
O1 C1 C2 124.67(11)
O2 C1 C2 112.23(9)
C1 C2 C12 109.58(10)
C1 C2 C3 110.89(10)
C12 C2 C3 112.63(10)
C1 C2 H2 107.9
C12 C2 H2 107.9
C3 C2 H2 107.9
O3 C3 C2 108.93(9)
O3 C3 C4 109.37(9)
C2 C3 C4 110.70(9)
O3 C3 H3 109.3
C2 C3 H3 109.3
C4 C3 H3 109.3
N1 C4 C3 107.87(10)
N1 C4 C5 111.03(10)
C3 C4 C5 112.79(10)
N1 C4 H4 108.3
C3 C4 H4 108.3
C5 C4 H4 108.3
C6 C5 C4 110.98(10)
C6 C5 H5A 109.4
C4 C5 H5A 109.4
C6 C5 H5B 109.4
C4 C5 H5B 109.4
H5A C5 H5B 108.0
C7 C6 C11 118.41(12)
C7 C6 C5 122.00(12)
C11 C6 C5 119.53(12)
C6 C7 C8 120.56(13)
C6 C7 H7 119.7
C8 C7 H7 119.7
C9 C8 C7 120.02(13)
C9 C8 H8 120.0
C7 C8 H8 120.0
C10 C9 C8 119.99(13)
C10 C9 H9 120.0
C8 C9 H9 120.0
C11 C10 C9 120.02(13)
C11 C10 H10 120.0
C9 C10 H10 120.0
C10 C11 C6 121.00(12)
C10 C11 H11 119.5
C6 C11 H11 119.5
C2 C12 H12A 109.5
C2 C12 H12B 109.5
H12A C12 H12B 109.5
C2 C12 H12C 109.5
H12A C12 H12C 109.5
H12B C12 H12C 109.5
O2 C13 H13A 109.5
O2 C13 H13B 109.5
H13A C13 H13B 109.5
O2 C13 H13C 109.5
H13A C13 H13C 109.5
H13B C13 H13C 109.5
N1 C14 C15 121.54(11)
N1 C14 C19 122.87(11)
C15 C14 C19 115.58(11)
C16 C15 C14 122.28(11)
C16 C15 H15 118.9
C14 C15 H15 118.9
C15 C16 C17 119.79(12)
C15 C16 H16 120.1
C17 C16 H16 120.1
C18 C17 C16 120.88(11)
C18 C17 N2 119.78(11)
C16 C17 N2 119.34(11)
C17 C18 C19 119.31(11)
C17 C18 H18 120.3
C19 C18 H18 120.3
C18 C19 C14 122.09(11)
C18 C19 N3 115.73(11)
C14 C19 N3 122.16(11)
C14 N1 C4 126.79(11)
C14 N1 H1 114.8(12)
C4 N1 H1 118.1(12)
O4 N2 O5 123.27(11)
O4 N2 C17 118.52(11)
O5 N2 C17 118.22(11)
O6 N3 O7 122.04(12)
O6 N3 C19 118.60(11)
O7 N3 C19 119.36(11)
C1 O2 C13 116.44(9)
C3 O3 H3A 108.1(13)
O8B O8 H8A 75.2(15)
O8B O8 H8B 79.0(16)
H8A O8 H8B 106(2)
O8 O8B H8A 54(2)
O8 O8B H8B 51(2)
H8A O8B H8B 81(3)

loop_
_geom_bond_atom_site_label_1
_geom_bond_atom_site_label_2
_geom_bond_distance
C1 O1 1.2108(15)
C1 O2 1.3296(15)
C1 C2 1.5095(17)
C2 C12 1.5275(18)
C2 C3 1.5376(16)
C2 H2 1.0000
C3 O3 1.4238(14)
C3 C4 1.5380(16)
C3 H3 1.0000
C4 N1 1.4532(16)
C4 C5 1.5380(17)
C4 H4 1.0000
C5 C6 1.5087(18)
C5 H5A 0.9900
C5 H5B 0.9900
C6 C7 1.3893(18)
C6 C11 1.3958(17)
C7 C8 1.390(2)
C7 H7 0.9500
C8 C9 1.381(2)
C8 H8 0.9500
C9 C10 1.381(2)
C9 H9 0.9500
C10 C11 1.3780(19)
C10 H10 0.9500
C11 H11 0.9500
C12 H12A 0.9800
C12 H12B 0.9800
C12 H12C 0.9800
C13 O2 1.4537(15)
C13 H13A 0.9800
C13 H13B 0.9800
C13 H13C 0.9800
C14 N1 1.3413(16)
C14 C15 1.4162(17)
C14 C19 1.4261(17)
C15 C16 1.3638(17)
C15 H15 0.9500
C16 C17 1.3956(18)
C16 H16 0.9500
C17 C18 1.3689(17)
C17 N2 1.4478(16)
C18 C19 1.3858(18)
C18 H18 0.9500
C19 N3 1.4519(16)
N1 H1 0.85(2)
N2 O4 1.2277(15)
N2 O5 1.2349(15)
N3 O6 1.2234(15)
N3 O7 1.2290(16)
O3 H3A 0.83(2)
O8 O8B 0.81(4)
O8 H8A 0.85(2)
O8 H8B 0.81(2)
O8B H8A 1.01(3)
O8B H8B 1.03(3)

loop_
_geom_torsion_atom_site_label_1
_geom_torsion_atom_site_label_2
_geom_torsion_atom_site_label_3
_geom_torsion_atom_site_label_4
_geom_torsion
O1 C1 C2 C12 104.83(14)
O2 C1 C2 C12 -74.41(13)
O1 C1 C2 C3 -130.23(13)
O2 C1 C2 C3 50.54(13)
C1 C2 C3 O3 -177.27(9)
C12 C2 C3 O3 -54.06(13)
C1 C2 C3 C4 62.45(13)
C12 C2 C3 C4 -174.35(10)
O3 C3 C4 N1 -42.30(12)
C2 C3 C4 N1 77.72(12)
O3 C3 C4 C5 80.69(12)
C2 C3 C4 C5 -159.29(10)
N1 C4 C5 C6 -167.09(10)
C3 C4 C5 C6 71.70(13)
C4 C5 C6 C7 -108.35(13)
C4 C5 C6 C11 68.69(14)
C11 C6 C7 C8 -0.69(18)
C5 C6 C7 C8 176.38(12)
C6 C7 C8 C9 -0.1(2)
C7 C8 C9 C10 0.5(2)
C8 C9 C10 C11 -0.1(2)
C9 C10 C11 C6 -0.6(2)
C7 C6 C11 C10 1.04(18)
C5 C6 C11 C10 -176.11(12)
N1 C14 C15 C16 177.13(12)
C19 C14 C15 C16 -1.76(17)
C14 C15 C16 C17 -0.16(18)
C15 C16 C17 C18 1.97(19)
C15 C16 C17 N2 -178.46(11)
C16 C17 C18 C19 -1.67(18)
N2 C17 C18 C19 178.76(11)
C17 C18 C19 C14 -0.40(18)
C17 C18 C19 N3 -179.12(11)
N1 C14 C19 C18 -176.83(11)
C15 C14 C19 C18 2.06(18)
N1 C14 C19 N3 1.81(19)
C15 C14 C19 N3 -179.30(11)
C15 C14 N1 C4 3.93(19)
C19 C14 N1 C4 -177.26(12)
C3 C4 N1 C14 -136.61(12)
C5 C4 N1 C14 99.33(14)
C18 C17 N2 O4 175.57(12)
C16 C17 N2 O4 -4.00(17)
C18 C17 N2 O5 -4.76(17)
C16 C17 N2 O5 175.67(12)
C18 C19 N3 O6 4.77(18)
C14 C19 N3 O6 -173.95(13)
C18 C19 N3 O7 -176.11(13)
C14 C19 N3 O7 5.2(2)
O1 C1 O2 C13 2.02(17)
C2 C1 O2 C13 -178.73(11)
